data_4347210
loop_
_publ_author_name
'Fliedel, Christophe'
'Rosa, Vitor'
'Vileno, Bertrand'
'Parizel, Nathalie'
'Choua, Sylvie'
'Gourlaouen, Christophe'
'Rosa, Patrick'
'Turek, Philippe'
'Braunstein, Pierre'

_publ_section_title
;
 Zwitterionic Cobalt Complexes with
 Bis(diphenylphosphino)(N-thioether)amine Assembling Ligands: Structural,
 EPR, Magnetic, and Computational Studies.
;
_journal_issue 9
_journal_name_full 'Inorganic chemistry'
_journal_page_first 4183
_journal_page_last 4198
_journal_paper_doi 10.1021/acs.inorgchem.5b02889
_journal_volume 55
_journal_year 2016
_chemical_formula_moiety 'C56 H58 Cl4 Co2 N2 P4 S2, 2(C H2 Cl2)'
_chemical_formula_sum 'C58 H62 Cl8 Co2 N2 P4 S2'
_chemical_formula_weight 1376.56
_space_group_IT_number 2
_space_group_name_Hall '-P 1'
_space_group_name_H-M_alt 'P -1'
_symmetry_cell_setting triclinic
_symmetry_space_group_name_Hall '-P 1'
_symmetry_space_group_name_H-M 'P -1'
_atom_sites_solution_hydrogens geom
_atom_sites_solution_primary direct
_atom_sites_solution_secondary difmap
_audit_creation_method SHELXL-97
_cell_angle_alpha 93.135(2)
_cell_angle_beta 95.456(3)
_cell_angle_gamma 98.989(3)
_cell_formula_units_Z 2
_cell_length_a 11.7798(5)
_cell_length_b 15.9919(9)
_cell_length_c 16.8204(9)
_cell_measurement_reflns_used 24286
_cell_measurement_temperature 173(2)
_cell_measurement_theta_max 27.485
_cell_measurement_theta_min 0.998
_cell_volume 3107.8(3)
_computing_cell_refinement 'Denzo (Nonius B.V., 1998)'
_computing_data_collection 'Collect (Nonius B.V., 1998)'
_computing_data_reduction 'Denzo (Nonius B.V., 1998)'
_computing_molecular_graphics 'PLATON 98 (Spek, 1998)'
_computing_publication_material 'SHELXL-97 (Sheldrick, 1997)'
_computing_structure_refinement 'SHELXL-97 (Sheldrick, 1997)'
_computing_structure_solution 'SHELXS-97 (Sheldrick, 1997)'
_diffrn_ambient_temperature 173(2)
_diffrn_measured_fraction_theta_full 0.994
_diffrn_measured_fraction_theta_max 0.994
_diffrn_measurement_device_type KappaCCD
_diffrn_measurement_method 'phi and omega scans'
_diffrn_radiation_monochromator graphite
_diffrn_radiation_source 'fine-focus sealed tube'
_diffrn_radiation_type MoK\a
_diffrn_radiation_wavelength 0.71073
_diffrn_reflns_av_R_equivalents 0.1680
_diffrn_reflns_av_sigmaI/netI 0.1894
_diffrn_reflns_limit_h_max 15
_diffrn_reflns_limit_h_min -15
_diffrn_reflns_limit_k_max 20
_diffrn_reflns_limit_k_min -20
_diffrn_reflns_limit_l_max 21
_diffrn_reflns_limit_l_min -19
_diffrn_reflns_number 32917
_diffrn_reflns_theta_full 27.42
_diffrn_reflns_theta_max 27.42
_diffrn_reflns_theta_min 1.22
_exptl_absorpt_coefficient_mu 1.087
_exptl_absorpt_correction_type none
_exptl_crystal_colour red
_exptl_crystal_density_diffrn 1.471
_exptl_crystal_density_method 'not measured'
_exptl_crystal_description block
_exptl_crystal_F_000 1412
_exptl_crystal_size_max 0.15
_exptl_crystal_size_mid 0.12
_exptl_crystal_size_min 0.06
_refine_diff_density_max 0.702
_refine_diff_density_min -1.081
_refine_diff_density_rms 0.184
_refine_ls_extinction_method none
_refine_ls_goodness_of_fit_ref 1.045
_refine_ls_hydrogen_treatment constr
_refine_ls_matrix_type full
_refine_ls_number_parameters 687
_refine_ls_number_reflns 14090
_refine_ls_number_restraints 0
_refine_ls_restrained_S_all 1.045
_refine_ls_R_factor_all 0.1805
_refine_ls_R_factor_gt 0.0873
_refine_ls_shift/su_max 0.001
_refine_ls_shift/su_mean 0.000
_refine_ls_structure_factor_coef Fsqd
_refine_ls_weighting_details 'calc w=1/[\s^2^(Fo^2^)+(0.1030P)^2^+0.0000P] where P=(Fo^2^+2Fc^2^)/3'
_refine_ls_weighting_scheme calc
_refine_ls_wR_factor_gt 0.1827
_refine_ls_wR_factor_ref 0.2396
_reflns_number_gt 7463
_reflns_number_total 14090
_reflns_threshold_expression I>2sigma(I)
_cod_data_source_file ic5b02889_si_002.cif
_cod_data_source_block vitor13
_cod_depositor_comments
;
The following automatic conversions were performed:

data item '_symmetry_cell_setting' value 'Triclinic' was changed to
'triclinic' in accordance with the
/home/saulius/struct/COD-crude-data/automatic-downloads/DataCite-retrospective/ACS/depositions/lib/dictionaries/cif_core.dic
dictionary named 'cif_core.dic' version 2.4.2 last updated on
2011-04-26.

Automatic conversion script
Id: cif_fix_values 6909 2019-04-08 15:41:33Z antanas 
;
_cod_database_code 4347210

loop_
_symmetry_equiv_pos_as_xyz
'x, y, z'
'-x, -y, -z'

loop_
_atom_site_label
_atom_site_type_symbol
_atom_site_fract_x
_atom_site_fract_y
_atom_site_fract_z
_atom_site_U_iso_or_equiv
_atom_site_adp_type
_atom_site_occupancy
_atom_site_symmetry_multiplicity
_atom_site_calc_flag
_atom_site_refinement_flags
C1 C 0.5225(6) 0.3499(4) 0.5401(4) 0.0268(15) Uani 1 1 d .
H1A H 0.5774 0.3991 0.5663 0.032 Uiso 1 1 calc R
H1B H 0.4472 0.3691 0.5280 0.032 Uiso 1 1 calc R
C2 C 0.5654(6) 0.3238(5) 0.4622(4) 0.0393(19) Uani 1 1 d .
H2A H 0.5136 0.2729 0.4363 0.047 Uiso 1 1 calc R
H2B H 0.6438 0.3093 0.4728 0.047 Uiso 1 1 calc R
C3 C 0.5686(6) 0.3954(5) 0.4069(5) 0.0413(19) Uani 1 1 d .
H3A H 0.6072 0.3799 0.3597 0.050 Uiso 1 1 calc R
H3B H 0.6169 0.4466 0.4351 0.050 Uiso 1 1 calc R
C4 C 0.3734(8) 0.3312(6) 0.3076(5) 0.060(3) Uani 1 1 d .
H4A H 0.4256 0.3241 0.2666 0.090 Uiso 1 1 calc R
H4B H 0.2976 0.3382 0.2818 0.090 Uiso 1 1 calc R
H4C H 0.3649 0.2809 0.3387 0.090 Uiso 1 1 calc R
C5 C 0.2947(5) 0.1940(4) 0.5254(4) 0.0221(14) Uani 1 1 d .
C6 C 0.3073(5) 0.1171(4) 0.4883(4) 0.0302(16) Uani 1 1 d .
H6 H 0.3570 0.0829 0.5138 0.036 Uiso 1 1 calc R
C7 C 0.2476(6) 0.0900(5) 0.4143(4) 0.0400(19) Uani 1 1 d .
H7 H 0.2557 0.0367 0.3896 0.048 Uiso 1 1 calc R
C8 C 0.1772(6) 0.1388(5) 0.3762(4) 0.0391(19) Uani 1 1 d .
H8 H 0.1380 0.1203 0.3248 0.047 Uiso 1 1 calc R
C9 C 0.1636(6) 0.2147(5) 0.4128(4) 0.0389(19) Uani 1 1 d .
H9 H 0.1136 0.2484 0.3870 0.047 Uiso 1 1 calc R
C10 C 0.2220(5) 0.2427(5) 0.4869(4) 0.0309(16) Uani 1 1 d .
H10 H 0.2123 0.2956 0.5115 0.037 Uiso 1 1 calc R
C11 C 0.3021(5) 0.3090(4) 0.6618(4) 0.0256(15) Uani 1 1 d .
C12 C 0.1859(5) 0.2850(5) 0.6732(4) 0.0285(16) Uani 1 1 d .
H12 H 0.1483 0.2286 0.6580 0.034 Uiso 1 1 calc R
C13 C 0.1258(6) 0.3427(5) 0.7063(4) 0.0364(18) Uani 1 1 d .
H13 H 0.0472 0.3256 0.7148 0.044 Uiso 1 1 calc R
C14 C 0.1784(6) 0.4246(5) 0.7272(4) 0.0369(18) Uani 1 1 d .
H14 H 0.1353 0.4644 0.7485 0.044 Uiso 1 1 calc R
C15 C 0.2936(6) 0.4497(5) 0.7175(4) 0.0347(17) Uani 1 1 d .
H15 H 0.3305 0.5062 0.7333 0.042 Uiso 1 1 calc R
C16 C 0.3550(6) 0.3912(4) 0.6844(4) 0.0269(15) Uani 1 1 d .
H16 H 0.4341 0.4081 0.6773 0.032 Uiso 1 1 calc R
C17 C 0.7053(5) 0.2052(4) 0.5767(4) 0.0220(14) Uani 1 1 d .
C18 C 0.6623(6) 0.1457(4) 0.5124(4) 0.0288(16) Uani 1 1 d .
H18 H 0.5842 0.1182 0.5081 0.035 Uiso 1 1 calc R
C19 C 0.7325(6) 0.1270(5) 0.4555(4) 0.0374(18) Uani 1 1 d .
H19 H 0.7025 0.0872 0.4117 0.045 Uiso 1 1 calc R
C20 C 0.8470(7) 0.1660(5) 0.4618(4) 0.044(2) Uani 1 1 d .
H20 H 0.8956 0.1517 0.4229 0.053 Uiso 1 1 calc R
C21 C 0.8910(6) 0.2255(5) 0.5243(4) 0.0368(18) Uani 1 1 d .
H21 H 0.9693 0.2526 0.5283 0.044 Uiso 1 1 calc R
C22 C 0.8197(5) 0.2450(4) 0.5808(4) 0.0271(15) Uani 1 1 d .
H22 H 0.8494 0.2865 0.6234 0.033 Uiso 1 1 calc R
C23 C 0.7018(5) 0.3099(4) 0.7181(4) 0.0209(14) Uani 1 1 d .
C24 C 0.7884(5) 0.2812(5) 0.7669(4) 0.0269(15) Uani 1 1 d .
H24 H 0.7936 0.2225 0.7640 0.032 Uiso 1 1 calc R
C25 C 0.8661(6) 0.3362(5) 0.8187(4) 0.0343(17) Uani 1 1 d .
H25 H 0.9234 0.3161 0.8529 0.041 Uiso 1 1 calc R
C26 C 0.8583(6) 0.4229(5) 0.8198(4) 0.0410(19) Uani 1 1 d .
H26 H 0.9130 0.4623 0.8538 0.049 Uiso 1 1 calc R
C27 C 0.7733(6) 0.4518(5) 0.7727(4) 0.0337(17) Uani 1 1 d .
H27 H 0.7682 0.5106 0.7754 0.040 Uiso 1 1 calc R
C28 C 0.6961(6) 0.3962(4) 0.7220(4) 0.0268(15) Uani 1 1 d .
H28 H 0.6378 0.4167 0.6890 0.032 Uiso 1 1 calc R
C29 C 0.3754(6) 0.0598(5) 0.9210(4) 0.0303(16) Uani 1 1 d .
H29A H 0.4369 0.0241 0.9257 0.036 Uiso 1 1 calc R
H29B H 0.3002 0.0213 0.9160 0.036 Uiso 1 1 calc R
C30 C 0.3853(6) 0.1164(5) 0.9976(4) 0.0357(18) Uani 1 1 d .
H30A H 0.4480 0.1650 0.9957 0.043 Uiso 1 1 calc R
H30B H 0.4070 0.0839 1.0436 0.043 Uiso 1 1 calc R
C31 C 0.2742(6) 0.1498(5) 1.0112(4) 0.0337(17) Uani 1 1 d .
H31A H 0.2101 0.1015 1.0094 0.040 Uiso 1 1 calc R
H31B H 0.2555 0.1861 0.9675 0.040 Uiso 1 1 calc R
C32 C 0.3595(7) 0.3133(5) 1.0833(5) 0.052(2) Uani 1 1 d .
H32A H 0.4327 0.3061 1.0627 0.077 Uiso 1 1 calc R
H32B H 0.3750 0.3521 1.1317 0.077 Uiso 1 1 calc R
H32C H 0.3109 0.3369 1.0426 0.077 Uiso 1 1 calc R
C33 C 0.1852(5) 0.0748(4) 0.7316(4) 0.0232(14) Uani 1 1 d .
C34 C 0.1243(5) 0.1081(4) 0.7904(4) 0.0297(16) Uani 1 1 d .
H34 H 0.1609 0.1235 0.8431 0.036 Uiso 1 1 calc R
C35 C 0.0109(5) 0.1184(5) 0.7710(5) 0.0347(18) Uani 1 1 d .
H35 H -0.0309 0.1408 0.8104 0.042 Uiso 1 1 calc R
C36 C -0.0423(6) 0.0958(5) 0.6936(5) 0.0387(19) Uani 1 1 d .
H36 H -0.1204 0.1028 0.6807 0.046 Uiso 1 1 calc R
C37 C 0.0162(6) 0.0639(5) 0.6362(4) 0.0336(17) Uani 1 1 d .
H37 H -0.0207 0.0489 0.5836 0.040 Uiso 1 1 calc R
C38 C 0.1310(5) 0.0532(4) 0.6553(4) 0.0290(16) Uani 1 1 d .
H38 H 0.1720 0.0309 0.6153 0.035 Uiso 1 1 calc R
C39 C 0.3241(6) -0.0546(4) 0.7574(4) 0.0269(15) Uani 1 1 d .
C40 C 0.2180(6) -0.1073(5) 0.7530(4) 0.0349(17) Uani 1 1 d .
H40 H 0.1485 -0.0838 0.7491 0.042 Uiso 1 1 calc R
C41 C 0.2135(7) -0.1952(5) 0.7544(5) 0.0414(19) Uani 1 1 d .
H41 H 0.1412 -0.2319 0.7503 0.050 Uiso 1 1 calc R
C42 C 0.3153(7) -0.2278(5) 0.7618(5) 0.046(2) Uani 1 1 d .
H42 H 0.3125 -0.2876 0.7613 0.055 Uiso 1 1 calc R
C43 C 0.4205(7) -0.1758(5) 0.7697(5) 0.044(2) Uani 1 1 d .
H43 H 0.4898 -0.1993 0.7762 0.053 Uiso 1 1 calc R
C44 C 0.4255(6) -0.0886(5) 0.7684(4) 0.0379(18) Uani 1 1 d .
H44 H 0.4982 -0.0522 0.7750 0.046 Uiso 1 1 calc R
C45 C 0.4837(5) 0.2770(4) 0.8643(4) 0.0229(14) Uani 1 1 d .
C46 C 0.5760(6) 0.3417(5) 0.8873(4) 0.0295(16) Uani 1 1 d .
H46 H 0.6528 0.3304 0.8872 0.035 Uiso 1 1 calc R
C47 C 0.5575(6) 0.4228(5) 0.9104(4) 0.0358(17) Uani 1 1 d .
H47 H 0.6214 0.4665 0.9261 0.043 Uiso 1 1 calc R
C48 C 0.4462(7) 0.4396(5) 0.9106(4) 0.0367(18) Uani 1 1 d .
H48 H 0.4337 0.4950 0.9268 0.044 Uiso 1 1 calc R
C49 C 0.3526(6) 0.3765(5) 0.8873(4) 0.0330(17) Uani 1 1 d .
H49 H 0.2762 0.3885 0.8874 0.040 Uiso 1 1 calc R
C50 C 0.3709(5) 0.2959(4) 0.8637(4) 0.0251(15) Uani 1 1 d .
H50 H 0.3066 0.2528 0.8471 0.030 Uiso 1 1 calc R
C51 C 0.6280(5) 0.1438(4) 0.8761(4) 0.0257(15) Uani 1 1 d .
C52 C 0.6804(5) 0.0824(4) 0.8371(4) 0.0301(16) Uani 1 1 d .
H52 H 0.6527 0.0624 0.7835 0.036 Uiso 1 1 calc R
C53 C 0.7719(6) 0.0506(5) 0.8756(5) 0.0351(18) Uani 1 1 d .
H53 H 0.8054 0.0082 0.8488 0.042 Uiso 1 1 calc R
C54 C 0.8144(6) 0.0803(5) 0.9528(4) 0.0359(18) Uani 1 1 d .
H54 H 0.8782 0.0592 0.9787 0.043 Uiso 1 1 calc R
C55 C 0.7645(6) 0.1411(5) 0.9927(5) 0.0384(18) Uani 1 1 d .
H55 H 0.7940 0.1614 1.0460 0.046 Uiso 1 1 calc R
C56 C 0.6700(6) 0.1729(5) 0.9544(4) 0.0299(16) Uani 1 1 d .
H56 H 0.6351 0.2140 0.9820 0.036 Uiso 1 1 calc R
C57 C 0.8597(7) 0.4098(5) 1.0482(5) 0.051(2) Uani 1 1 d .
H57A H 0.9312 0.4016 1.0807 0.061 Uiso 1 1 calc R
H57B H 0.8554 0.3768 0.9962 0.061 Uiso 1 1 calc R
C58 C 1.0298(10) 0.4699(8) 1.3811(8) 0.103(4) Uani 1 1 d .
H58A H 1.0454 0.4700 1.3243 0.123 Uiso 1 1 calc R
H58B H 1.0059 0.5249 1.3959 0.123 Uiso 1 1 calc R
N1 N 0.5079(4) 0.2826(3) 0.5981(3) 0.0240(12) Uani 1 1 d .
N2 N 0.3843(4) 0.1048(3) 0.8463(3) 0.0216(12) Uani 1 1 d .
P1 P 0.38002(13) 0.22879(11) 0.62150(10) 0.0205(4) Uani 1 1 d .
P2 P 0.60653(13) 0.23272(11) 0.64791(9) 0.0197(4) Uani 1 1 d .
P4 P 0.33394(13) 0.05987(11) 0.75275(10) 0.0221(4) Uani 1 1 d .
P3 P 0.50065(13) 0.17338(11) 0.82251(10) 0.0216(4) Uani 1 1 d .
S1 S 0.43132(17) 0.42217(13) 0.37215(12) 0.0414(5) Uani 1 1 d .
S2 S 0.28558(14) 0.21146(13) 1.10741(10) 0.0332(4) Uani 1 1 d .
Cl1 Cl 0.52086(15) 0.02386(11) 0.62740(11) 0.0370(4) Uani 1 1 d .
Cl2 Cl 0.05226(16) 0.26518(13) 0.97955(11) 0.0426(5) Uani 1 1 d .
Cl3 Cl 0.01598(15) 0.09604(12) 1.13276(11) 0.0374(4) Uani 1 1 d .
Cl4 Cl 0.07316(16) 0.33178(13) 1.19766(12) 0.0457(5) Uani 1 1 d .
Cl5 Cl 0.86678(16) 0.51721(13) 1.03163(13) 0.0478(5) Uani 1 1 d .
Cl6 Cl 0.7396(2) 0.37103(16) 1.09762(15) 0.0698(7) Uani 1 1 d .
Cl7 Cl 0.9161(3) 0.3886(3) 1.3905(3) 0.1289(13) Uani 1 1 d .
Cl8 Cl 1.1529(4) 0.4623(3) 1.4380(3) 0.1494(17) Uani 1 1 d .
Co1 Co 0.47144(7) 0.13616(5) 0.69211(5) 0.0196(2) Uani 1 1 d .
Co2 Co 0.08671(8) 0.22819(6) 1.10543(6) 0.0299(3) Uani 1 1 d .

loop_
_atom_site_aniso_label
_atom_site_aniso_U_11
_atom_site_aniso_U_22
_atom_site_aniso_U_33
_atom_site_aniso_U_23
_atom_site_aniso_U_13
_atom_site_aniso_U_12
C1 0.035(4) 0.024(4) 0.021(4) 0.008(3) 0.005(3) 0.001(3)
C2 0.044(4) 0.050(5) 0.030(4) 0.018(4) 0.014(3) 0.017(4)
C3 0.043(4) 0.049(5) 0.038(4) 0.019(4) 0.014(4) 0.013(4)
C4 0.072(6) 0.070(7) 0.039(5) 0.002(5) 0.003(4) 0.014(5)
C5 0.024(3) 0.022(4) 0.021(3) 0.003(3) 0.008(3) 0.002(3)
C6 0.028(4) 0.032(4) 0.030(4) -0.005(3) 0.004(3) 0.005(3)
C7 0.031(4) 0.046(5) 0.040(5) -0.012(4) -0.002(3) 0.003(3)
C8 0.033(4) 0.050(5) 0.030(4) -0.010(4) -0.006(3) 0.005(4)
C9 0.041(4) 0.050(5) 0.027(4) 0.004(4) -0.004(3) 0.013(4)
C10 0.033(4) 0.031(4) 0.029(4) -0.001(3) -0.003(3) 0.011(3)
C11 0.030(4) 0.030(4) 0.019(3) 0.004(3) 0.007(3) 0.009(3)
C12 0.025(3) 0.033(4) 0.028(4) -0.002(3) 0.000(3) 0.008(3)
C13 0.027(4) 0.044(5) 0.043(5) -0.002(4) 0.015(3) 0.017(3)
C14 0.048(5) 0.040(5) 0.029(4) 0.005(4) 0.014(3) 0.022(4)
C15 0.045(4) 0.032(4) 0.027(4) 0.001(3) 0.011(3) 0.005(3)
C16 0.032(4) 0.019(4) 0.029(4) 0.001(3) 0.007(3) 0.004(3)
C17 0.023(3) 0.027(4) 0.018(3) 0.004(3) 0.005(3) 0.009(3)
C18 0.031(4) 0.030(4) 0.024(4) -0.007(3) 0.006(3) 0.001(3)
C19 0.045(4) 0.039(5) 0.028(4) -0.006(4) 0.014(3) 0.003(4)
C20 0.050(5) 0.062(6) 0.025(4) -0.001(4) 0.018(4) 0.017(4)
C21 0.023(4) 0.056(5) 0.032(4) 0.008(4) 0.009(3) 0.004(3)
C22 0.022(3) 0.032(4) 0.026(4) -0.001(3) 0.003(3) 0.002(3)
C23 0.020(3) 0.025(4) 0.017(3) 0.000(3) 0.003(2) 0.003(3)
C24 0.024(3) 0.034(4) 0.024(4) 0.000(3) 0.010(3) 0.005(3)
C25 0.031(4) 0.048(5) 0.022(4) -0.001(3) 0.000(3) 0.002(3)
C26 0.038(4) 0.052(6) 0.026(4) -0.010(4) 0.005(3) -0.011(4)
C27 0.041(4) 0.022(4) 0.032(4) -0.014(3) -0.001(3) -0.002(3)
C28 0.039(4) 0.020(4) 0.021(3) -0.003(3) 0.000(3) 0.006(3)
C29 0.036(4) 0.034(4) 0.025(4) 0.011(3) 0.010(3) 0.009(3)
C30 0.031(4) 0.050(5) 0.029(4) 0.007(4) 0.006(3) 0.013(3)
C31 0.036(4) 0.039(5) 0.027(4) 0.004(3) 0.003(3) 0.009(3)
C32 0.065(5) 0.051(6) 0.032(4) -0.010(4) 0.018(4) -0.016(4)
C33 0.024(3) 0.019(4) 0.027(4) 0.001(3) 0.004(3) 0.004(3)
C34 0.027(4) 0.026(4) 0.037(4) 0.004(3) 0.011(3) 0.004(3)
C35 0.025(4) 0.033(4) 0.050(5) 0.013(4) 0.015(3) 0.008(3)
C36 0.020(3) 0.033(5) 0.063(6) 0.003(4) 0.000(3) 0.004(3)
C37 0.027(4) 0.038(5) 0.037(4) 0.010(4) 0.001(3) 0.005(3)
C38 0.034(4) 0.025(4) 0.029(4) 0.001(3) 0.009(3) 0.004(3)
C39 0.038(4) 0.021(4) 0.025(4) 0.004(3) 0.011(3) 0.005(3)
C40 0.043(4) 0.030(4) 0.034(4) 0.006(3) 0.015(3) 0.005(3)
C41 0.045(5) 0.025(4) 0.053(5) 0.004(4) 0.017(4) -0.004(3)
C42 0.067(6) 0.027(5) 0.044(5) 0.007(4) 0.014(4) 0.007(4)
C43 0.053(5) 0.032(5) 0.052(5) 0.008(4) 0.008(4) 0.019(4)
C44 0.039(4) 0.031(5) 0.047(5) 0.004(4) 0.009(4) 0.010(3)
C45 0.032(4) 0.023(4) 0.016(3) 0.003(3) 0.010(3) 0.004(3)
C46 0.034(4) 0.037(4) 0.020(4) 0.001(3) 0.004(3) 0.011(3)
C47 0.048(4) 0.028(4) 0.028(4) -0.001(3) 0.005(3) -0.002(3)
C48 0.058(5) 0.036(5) 0.020(4) -0.003(3) 0.003(3) 0.023(4)
C49 0.043(4) 0.041(5) 0.021(4) 0.003(3) 0.008(3) 0.022(4)
C50 0.030(3) 0.027(4) 0.022(3) 0.006(3) 0.008(3) 0.009(3)
C51 0.019(3) 0.028(4) 0.031(4) 0.004(3) 0.008(3) 0.005(3)
C52 0.025(3) 0.029(4) 0.038(4) 0.008(3) 0.011(3) 0.005(3)
C53 0.031(4) 0.026(4) 0.050(5) 0.004(4) 0.005(3) 0.010(3)
C54 0.029(4) 0.039(5) 0.039(4) 0.013(4) -0.002(3) 0.004(3)
C55 0.039(4) 0.040(5) 0.035(4) 0.018(4) -0.002(3) 0.001(3)
C56 0.032(4) 0.039(5) 0.020(4) 0.005(3) 0.001(3) 0.010(3)
C57 0.064(5) 0.043(5) 0.049(5) -0.006(4) 0.006(4) 0.020(4)
C58 0.095(9) 0.099(10) 0.121(11) 0.039(9) 0.022(8) 0.021(7)
N1 0.030(3) 0.022(3) 0.021(3) 0.005(2) 0.003(2) 0.007(2)
N2 0.021(3) 0.021(3) 0.022(3) -0.001(2) 0.005(2) 0.002(2)
P1 0.0202(8) 0.0228(10) 0.0191(9) 0.0022(7) 0.0024(6) 0.0052(7)
P2 0.0196(8) 0.0205(9) 0.0195(9) -0.0007(7) 0.0036(6) 0.0046(7)
P4 0.0225(8) 0.0231(10) 0.0230(9) 0.0028(7) 0.0071(7) 0.0072(7)
P3 0.0219(8) 0.0241(10) 0.0206(9) 0.0024(7) 0.0066(7) 0.0060(7)
S1 0.0532(12) 0.0357(12) 0.0369(11) 0.0087(9) -0.0028(9) 0.0144(9)
S2 0.0306(9) 0.0462(12) 0.0243(9) 0.0025(8) 0.0081(7) 0.0075(8)
Cl1 0.0464(10) 0.0290(10) 0.0385(10) -0.0002(8) 0.0161(8) 0.0087(8)
Cl2 0.0444(11) 0.0460(13) 0.0388(11) 0.0125(9) -0.0022(8) 0.0124(9)
Cl3 0.0405(10) 0.0332(11) 0.0420(11) 0.0096(9) 0.0119(8) 0.0100(8)
Cl4 0.0466(11) 0.0387(12) 0.0504(12) -0.0110(10) 0.0085(9) 0.0056(9)
Cl5 0.0452(11) 0.0465(13) 0.0566(13) 0.0025(10) 0.0135(10) 0.0180(9)
Cl6 0.0893(18) 0.0632(17) 0.0569(15) 0.0129(13) 0.0214(13) 0.0005(13)
Cl7 0.133(3) 0.106(3) 0.149(4) 0.012(3) 0.043(3) 0.006(2)
Cl8 0.127(3) 0.146(4) 0.176(4) 0.014(3) -0.029(3) 0.052(3)
Co1 0.0208(4) 0.0205(5) 0.0185(5) 0.0011(4) 0.0048(3) 0.0047(3)
Co2 0.0318(5) 0.0314(6) 0.0280(5) 0.0027(4) 0.0048(4) 0.0085(4)

loop_
_atom_type_symbol
_atom_type_description
_atom_type_scat_dispersion_real
_atom_type_scat_dispersion_imag
_atom_type_scat_source
C C 0.0033 0.0016 'International Tables Vol C Tables 4.2.6.8 and 6.1.1.4'
H H 0.0000 0.0000 'International Tables Vol C Tables 4.2.6.8 and 6.1.1.4'
N N 0.0061 0.0033 'International Tables Vol C Tables 4.2.6.8 and 6.1.1.4'
P P 0.1023 0.0942 'International Tables Vol C Tables 4.2.6.8 and 6.1.1.4'
S S 0.1246 0.1234 'International Tables Vol C Tables 4.2.6.8 and 6.1.1.4'
Cl Cl 0.1484 0.1585 'International Tables Vol C Tables 4.2.6.8 and 6.1.1.4'
Co Co 0.3494 0.9721 'International Tables Vol C Tables 4.2.6.8 and 6.1.1.4'

loop_
_geom_angle_atom_site_label_1
_geom_angle_atom_site_label_2
_geom_angle_atom_site_label_3
_geom_angle
N1 C1 C2 115.4(5)
N1 C1 H1A 108.4
C2 C1 H1A 108.4
N1 C1 H1B 108.4
C2 C1 H1B 108.4
H1A C1 H1B 107.5
C1 C2 C3 110.1(6)
C1 C2 H2A 109.6
C3 C2 H2A 109.6
C1 C2 H2B 109.6
C3 C2 H2B 109.6
H2A C2 H2B 108.2
C2 C3 S1 115.7(5)
C2 C3 H3A 108.3
S1 C3 H3A 108.3
C2 C3 H3B 108.3
S1 C3 H3B 108.3
H3A C3 H3B 107.4
S1 C4 H4A 109.5
S1 C4 H4B 109.5
H4A C4 H4B 109.5
S1 C4 H4C 109.5
H4A C4 H4C 109.5
H4B C4 H4C 109.5
C6 C5 C10 118.8(6)
C6 C5 P1 118.2(5)
C10 C5 P1 122.9(5)
C7 C6 C5 120.0(6)
C7 C6 H6 120.0
C5 C6 H6 120.0
C8 C7 C6 120.9(7)
C8 C7 H7 119.6
C6 C7 H7 119.6
C7 C8 C9 119.4(7)
C7 C8 H8 120.3
C9 C8 H8 120.3
C8 C9 C10 120.6(7)
C8 C9 H9 119.7
C10 C9 H9 119.7
C9 C10 C5 120.3(6)
C9 C10 H10 119.9
C5 C10 H10 119.9
C16 C11 C12 119.0(6)
C16 C11 P1 122.5(5)
C12 C11 P1 118.5(5)
C13 C12 C11 120.2(7)
C13 C12 H12 119.9
C11 C12 H12 119.9
C14 C13 C12 120.5(7)
C14 C13 H13 119.8
C12 C13 H13 119.8
C13 C14 C15 120.5(6)
C13 C14 H14 119.7
C15 C14 H14 119.7
C14 C15 C16 119.1(7)
C14 C15 H15 120.5
C16 C15 H15 120.5
C11 C16 C15 120.7(6)
C11 C16 H16 119.6
C15 C16 H16 119.6
C22 C17 C18 118.5(6)
C22 C17 P2 122.6(5)
C18 C17 P2 118.8(5)
C19 C18 C17 120.3(6)
C19 C18 H18 119.8
C17 C18 H18 119.8
C18 C19 C20 120.3(7)
C18 C19 H19 119.9
C20 C19 H19 119.9
C21 C20 C19 120.4(6)
C21 C20 H20 119.8
C19 C20 H20 119.8
C22 C21 C20 119.2(7)
C22 C21 H21 120.4
C20 C21 H21 120.4
C21 C22 C17 121.3(6)
C21 C22 H22 119.3
C17 C22 H22 119.3
C28 C23 C24 118.8(6)
C28 C23 P2 123.0(4)
C24 C23 P2 118.1(5)
C25 C24 C23 121.3(6)
C25 C24 H24 119.3
C23 C24 H24 119.3
C24 C25 C26 118.0(6)
C24 C25 H25 121.0
C26 C25 H25 121.0
C27 C26 C25 121.2(7)
C27 C26 H26 119.4
C25 C26 H26 119.4
C28 C27 C26 120.0(7)
C28 C27 H27 120.0
C26 C27 H27 120.0
C27 C28 C23 120.6(6)
C27 C28 H28 119.7
C23 C28 H28 119.7
N2 C29 C30 115.5(6)
N2 C29 H29A 108.4
C30 C29 H29A 108.4
N2 C29 H29B 108.4
C30 C29 H29B 108.4
H29A C29 H29B 107.5
C29 C30 C31 113.2(6)
C29 C30 H30A 108.9
C31 C30 H30A 108.9
C29 C30 H30B 108.9
C31 C30 H30B 108.9
H30A C30 H30B 107.7
C30 C31 S2 112.2(5)
C30 C31 H31A 109.2
S2 C31 H31A 109.2
C30 C31 H31B 109.2
S2 C31 H31B 109.2
H31A C31 H31B 107.9
S2 C32 H32A 109.5
S2 C32 H32B 109.5
H32A C32 H32B 109.5
S2 C32 H32C 109.5
H32A C32 H32C 109.5
H32B C32 H32C 109.5
C38 C33 C34 119.4(6)
C38 C33 P4 118.6(5)
C34 C33 P4 121.9(5)
C35 C34 C33 119.5(7)
C35 C34 H34 120.2
C33 C34 H34 120.2
C34 C35 C36 120.0(7)
C34 C35 H35 120.0
C36 C35 H35 120.0
C37 C36 C35 120.8(6)
C37 C36 H36 119.6
C35 C36 H36 119.6
C36 C37 C38 119.6(7)
C36 C37 H37 120.2
C38 C37 H37 120.2
C33 C38 C37 120.6(6)
C33 C38 H38 119.7
C37 C38 H38 119.7
C40 C39 C44 119.9(6)
C40 C39 P4 121.3(5)
C44 C39 P4 118.7(5)
C39 C40 C41 119.8(6)
C39 C40 H40 120.1
C41 C40 H40 120.1
C42 C41 C40 119.2(7)
C42 C41 H41 120.4
C40 C41 H41 120.4
C43 C42 C41 121.2(7)
C43 C42 H42 119.4
C41 C42 H42 119.4
C42 C43 C44 119.8(7)
C42 C43 H43 120.1
C44 C43 H43 120.1
C43 C44 C39 119.8(7)
C43 C44 H44 120.1
C39 C44 H44 120.1
C46 C45 C50 118.3(6)
C46 C45 P3 123.3(5)
C50 C45 P3 117.9(5)
C45 C46 C47 120.9(6)
C45 C46 H46 119.5
C47 C46 H46 119.5
C48 C47 C46 119.8(7)
C48 C47 H47 120.1
C46 C47 H47 120.1
C47 C48 C49 120.5(7)
C47 C48 H48 119.7
C49 C48 H48 119.7
C48 C49 C50 119.7(6)
C48 C49 H49 120.2
C50 C49 H49 120.2
C49 C50 C45 120.7(6)
C49 C50 H50 119.6
C45 C50 H50 119.6
C56 C51 C52 118.9(6)
C56 C51 P3 124.1(5)
C52 C51 P3 116.7(5)
C53 C52 C51 121.0(7)
C53 C52 H52 119.5
C51 C52 H52 119.5
C54 C53 C52 120.0(6)
C54 C53 H53 120.0
C52 C53 H53 120.0
C53 C54 C55 120.2(6)
C53 C54 H54 119.9
C55 C54 H54 119.9
C54 C55 C56 120.2(7)
C54 C55 H55 119.9
C56 C55 H55 119.9
C51 C56 C55 119.7(6)
C51 C56 H56 120.2
C55 C56 H56 120.2
Cl5 C57 Cl6 112.2(4)
Cl5 C57 H57A 109.2
Cl6 C57 H57A 109.2
Cl5 C57 H57B 109.2
Cl6 C57 H57B 109.2
H57A C57 H57B 107.9
Cl8 C58 Cl7 114.1(7)
Cl8 C58 H58A 108.7
Cl7 C58 H58A 108.7
Cl8 C58 H58B 108.7
Cl7 C58 H58B 108.7
H58A C58 H58B 107.6
C1 N1 P2 130.7(4)
C1 N1 P1 126.3(4)
P2 N1 P1 102.6(3)
C29 N2 P4 124.4(4)
C29 N2 P3 126.8(4)
P4 N2 P3 99.0(3)
N1 P1 C11 106.0(3)
N1 P1 C5 105.5(3)
C11 P1 C5 102.2(3)
N1 P1 Co1 91.96(17)
C11 P1 Co1 126.9(2)
C5 P1 Co1 120.7(2)
C11 P1 P2 124.7(2)
C5 P1 P2 124.07(19)
Co1 P1 P2 53.54(5)
N1 P2 C23 108.9(3)
N1 P2 C17 107.5(3)
C23 P2 C17 102.0(3)
N1 P2 Co1 93.6(2)
C23 P2 Co1 120.6(2)
C17 P2 Co1 122.9(2)
C23 P2 P1 123.74(19)
C17 P2 P1 128.0(2)
Co1 P2 P1 54.77(5)
N2 P4 C33 108.4(3)
N2 P4 C39 107.1(3)
C33 P4 C39 103.8(3)
N2 P4 Co1 94.69(19)
C33 P4 Co1 119.5(2)
C39 P4 Co1 121.8(2)
C33 P4 P3 125.3(2)
C39 P4 P3 125.6(2)
Co1 P4 P3 54.13(6)
N2 P3 C45 105.7(3)
N2 P3 C51 106.8(3)
C45 P3 C51 107.7(3)
N2 P3 Co1 94.98(18)
C45 P3 Co1 122.9(2)
C51 P3 Co1 116.2(2)
C45 P3 P4 125.1(2)
C51 P3 P4 121.6(2)
Co1 P3 P4 54.54(6)
C4 S1 C3 100.3(4)
C32 S2 C31 101.3(4)
C32 S2 Co2 104.8(3)
C31 S2 Co2 97.7(2)
P3 Co1 Cl1 127.94(7)
P3 Co1 P4 71.33(7)
Cl1 Co1 P4 94.63(7)
P3 Co1 P2 99.96(7)
Cl1 Co1 P2 95.80(7)
P4 Co1 P2 169.23(7)
P3 Co1 P1 112.60(7)
Cl1 Co1 P1 119.45(7)
P4 Co1 P1 105.30(6)
P2 Co1 P1 71.69(6)
Cl3 Co2 Cl4 116.34(8)
Cl3 Co2 Cl2 117.92(8)
Cl4 Co2 Cl2 112.79(9)
Cl3 Co2 S2 97.74(7)
Cl4 Co2 S2 108.49(8)
Cl2 Co2 S2 100.40(7)

loop_
_geom_bond_atom_site_label_1
_geom_bond_atom_site_label_2
_geom_bond_distance
C1 N1 1.493(8)
C1 C2 1.511(9)
C1 H1A 0.9900
C1 H1B 0.9900
C2 C3 1.512(10)
C2 H2A 0.9900
C2 H2B 0.9900
C3 S1 1.790(7)
C3 H3A 0.9900
C3 H3B 0.9900
C4 S1 1.772(9)
C4 H4A 0.9800
C4 H4B 0.9800
C4 H4C 0.9800
C5 C6 1.384(9)
C5 C10 1.385(8)
C5 P1 1.831(6)
C6 C7 1.383(9)
C6 H6 0.9500
C7 C8 1.365(10)
C7 H7 0.9500
C8 C9 1.370(10)
C8 H8 0.9500
C9 C10 1.380(9)
C9 H9 0.9500
C10 H10 0.9500
C11 C16 1.380(9)
C11 C12 1.397(9)
C11 P1 1.828(6)
C12 C13 1.372(9)
C12 H12 0.9500
C13 C14 1.371(10)
C13 H13 0.9500
C14 C15 1.382(10)
C14 H14 0.9500
C15 C16 1.392(9)
C15 H15 0.9500
C16 H16 0.9500
C17 C22 1.392(9)
C17 C18 1.402(9)
C17 P2 1.830(6)
C18 C19 1.373(9)
C18 H18 0.9500
C19 C20 1.387(10)
C19 H19 0.9500
C20 C21 1.383(10)
C20 H20 0.9500
C21 C22 1.382(9)
C21 H21 0.9500
C22 H22 0.9500
C23 C28 1.391(9)
C23 C24 1.397(8)
C23 P2 1.826(6)
C24 C25 1.373(9)
C24 H24 0.9500
C25 C26 1.403(10)
C25 H25 0.9500
C26 C27 1.370(10)
C26 H26 0.9500
C27 C28 1.365(9)
C27 H27 0.9500
C28 H28 0.9500
C29 N2 1.487(8)
C29 C30 1.518(9)
C29 H29A 0.9900
C29 H29B 0.9900
C30 C31 1.521(8)
C30 H30A 0.9900
C30 H30B 0.9900
C31 S2 1.830(7)
C31 H31A 0.9900
C31 H31B 0.9900
C32 S2 1.809(8)
C32 H32A 0.9800
C32 H32B 0.9800
C32 H32C 0.9800
C33 C38 1.380(9)
C33 C34 1.404(9)
C33 P4 1.809(6)
C34 C35 1.383(9)
C34 H34 0.9500
C35 C36 1.393(10)
C35 H35 0.9500
C36 C37 1.360(10)
C36 H36 0.9500
C37 C38 1.399(9)
C37 H37 0.9500
C38 H38 0.9500
C39 C40 1.387(9)
C39 C44 1.389(9)
C39 P4 1.823(7)
C40 C41 1.400(10)
C40 H40 0.9500
C41 C42 1.378(10)
C41 H41 0.9500
C42 C43 1.372(11)
C42 H42 0.9500
C43 C44 1.388(10)
C43 H43 0.9500
C44 H44 0.9500
C45 C46 1.388(9)
C45 C50 1.408(8)
C45 P3 1.811(6)
C46 C47 1.388(9)
C46 H46 0.9500
C47 C48 1.380(10)
C47 H47 0.9500
C48 C49 1.383(11)
C48 H48 0.9500
C49 C50 1.384(9)
C49 H49 0.9500
C50 H50 0.9500
C51 C56 1.390(9)
C51 C52 1.404(9)
C51 P3 1.816(6)
C52 C53 1.384(9)
C52 H52 0.9500
C53 C54 1.376(10)
C53 H53 0.9500
C54 C55 1.387(10)
C54 H54 0.9500
C55 C56 1.410(9)
C55 H55 0.9500
C56 H56 0.9500
C57 Cl5 1.745(8)
C57 Cl6 1.756(9)
C57 H57A 0.9900
C57 H57B 0.9900
C58 Cl8 1.683(12)
C58 Cl7 1.741(13)
C58 H58A 0.9900
C58 H58B 0.9900
N1 P2 1.693(5)
N1 P1 1.706(5)
N2 P4 1.705(5)
N2 P3 1.710(5)
P1 Co1 2.2830(17)
P1 P2 2.653(2)
P2 Co1 2.2477(19)
P4 Co1 2.2328(19)
P4 P3 2.597(2)
P3 Co1 2.2212(18)
S2 Co2 2.3964(18)
Cl1 Co1 2.2321(18)
Cl2 Co2 2.246(2)
Cl3 Co2 2.236(2)
Cl4 Co2 2.242(2)

loop_
_geom_torsion_atom_site_label_1
_geom_torsion_atom_site_label_2
_geom_torsion_atom_site_label_3
_geom_torsion_atom_site_label_4
_geom_torsion
N1 C1 C2 C3 176.2(5)
C1 C2 C3 S1 -66.1(8)
C10 C5 C6 C7 -0.2(10)
P1 C5 C6 C7 -177.6(6)
C5 C6 C7 C8 1.0(11)
C6 C7 C8 C9 -1.5(12)
C7 C8 C9 C10 1.2(12)
C8 C9 C10 C5 -0.3(12)
C6 C5 C10 C9 -0.1(10)
P1 C5 C10 C9 177.2(6)
C16 C11 C12 C13 0.0(10)
P1 C11 C12 C13 177.4(5)
C11 C12 C13 C14 1.2(11)
C12 C13 C14 C15 -2.0(11)
C13 C14 C15 C16 1.6(11)
C12 C11 C16 C15 -0.4(10)
P1 C11 C16 C15 -177.7(5)
C14 C15 C16 C11 -0.4(10)
C22 C17 C18 C19 0.7(10)
P2 C17 C18 C19 176.5(5)
C17 C18 C19 C20 0.8(11)
C18 C19 C20 C21 -1.5(12)
C19 C20 C21 C22 0.6(12)
C20 C21 C22 C17 0.9(11)
C18 C17 C22 C21 -1.5(10)
P2 C17 C22 C21 -177.2(5)
C28 C23 C24 C25 0.9(9)
P2 C23 C24 C25 177.4(5)
C23 C24 C25 C26 -1.8(10)
C24 C25 C26 C27 2.3(10)
C25 C26 C27 C28 -1.7(11)
C26 C27 C28 C23 0.7(10)
C24 C23 C28 C27 -0.2(9)
P2 C23 C28 C27 -176.6(5)
N2 C29 C30 C31 79.1(8)
C29 C30 C31 S2 175.9(5)
C38 C33 C34 C35 0.3(10)
P4 C33 C34 C35 179.9(5)
C33 C34 C35 C36 -0.1(10)
C34 C35 C36 C37 -0.2(11)
C35 C36 C37 C38 0.3(11)
C34 C33 C38 C37 -0.3(10)
P4 C33 C38 C37 -179.9(5)
C36 C37 C38 C33 0.0(11)
C44 C39 C40 C41 -4.2(11)
P4 C39 C40 C41 178.1(5)
C39 C40 C41 C42 1.3(11)
C40 C41 C42 C43 1.6(12)
C41 C42 C43 C44 -1.7(13)
C42 C43 C44 C39 -1.3(12)
C40 C39 C44 C43 4.2(11)
P4 C39 C44 C43 -178.1(6)
C50 C45 C46 C47 1.0(10)
P3 C45 C46 C47 172.6(5)
C45 C46 C47 C48 -0.1(10)
C46 C47 C48 C49 -0.4(11)
C47 C48 C49 C50 0.1(11)
C48 C49 C50 C45 0.9(10)
C46 C45 C50 C49 -1.4(9)
P3 C45 C50 C49 -173.5(5)
C56 C51 C52 C53 0.4(10)
P3 C51 C52 C53 -174.6(5)
C51 C52 C53 C54 -1.3(11)
C52 C53 C54 C55 1.2(12)
C53 C54 C55 C56 -0.1(11)
C52 C51 C56 C55 0.7(11)
P3 C51 C56 C55 175.2(5)
C54 C55 C56 C51 -0.8(11)
C2 C1 N1 P2 64.9(8)
C2 C1 N1 P1 -107.2(6)
C30 C29 N2 P4 -159.1(4)
C30 C29 N2 P3 62.3(7)
C1 N1 P1 C11 -59.9(5)
P2 N1 P1 C11 126.2(3)
C1 N1 P1 C5 48.0(5)
P2 N1 P1 C5 -125.9(3)
C1 N1 P1 Co1 170.7(5)
P2 N1 P1 Co1 -3.2(2)
C1 N1 P1 P2 173.9(7)
C16 C11 P1 N1 -13.7(6)
C12 C11 P1 N1 169.0(5)
C16 C11 P1 C5 -124.0(6)
C12 C11 P1 C5 58.8(6)
C16 C11 P1 Co1 91.3(6)
C12 C11 P1 Co1 -85.9(5)
C16 C11 P1 P2 23.9(7)
C12 C11 P1 P2 -153.3(4)
C6 C5 P1 N1 87.9(6)
C10 C5 P1 N1 -89.5(6)
C6 C5 P1 C11 -161.5(5)
C10 C5 P1 C11 21.2(6)
C6 C5 P1 Co1 -14.0(6)
C10 C5 P1 Co1 168.7(5)
C6 C5 P1 P2 50.4(6)
C10 C5 P1 P2 -127.0(5)
C1 N1 P2 C23 65.7(6)
P1 N1 P2 C23 -120.8(3)
C1 N1 P2 C17 -44.0(6)
P1 N1 P2 C17 129.5(3)
C1 N1 P2 Co1 -170.2(5)
P1 N1 P2 Co1 3.3(2)
C1 N1 P2 P1 -173.5(7)
C28 C23 P2 N1 -5.1(6)
C24 C23 P2 N1 178.6(5)
C28 C23 P2 C17 108.3(5)
C24 C23 P2 C17 -68.0(5)
C28 C23 P2 Co1 -111.2(5)
C24 C23 P2 Co1 72.4(5)
C28 C23 P2 P1 -45.5(6)
C24 C23 P2 P1 138.1(4)
C22 C17 P2 N1 109.9(6)
C18 C17 P2 N1 -65.7(6)
C22 C17 P2 C23 -4.5(6)
C18 C17 P2 C23 179.8(5)
C22 C17 P2 Co1 -143.7(5)
C18 C17 P2 Co1 40.7(6)
C22 C17 P2 P1 147.8(4)
C18 C17 P2 P1 -27.9(6)
C11 P1 P2 N1 -70.6(4)
C5 P1 P2 N1 70.5(4)
Co1 P1 P2 N1 176.0(3)
N1 P1 P2 C23 77.9(4)
C11 P1 P2 C23 7.3(4)
C5 P1 P2 C23 148.4(4)
Co1 P1 P2 C23 -106.1(3)
N1 P1 P2 C17 -68.9(4)
C11 P1 P2 C17 -139.6(4)
C5 P1 P2 C17 1.6(4)
Co1 P1 P2 C17 107.1(3)
N1 P1 P2 Co1 -176.0(3)
C11 P1 P2 Co1 113.4(3)
C5 P1 P2 Co1 -105.5(3)
C29 N2 P4 C33 89.2(5)
P3 N2 P4 C33 -123.3(3)
C29 N2 P4 C39 -22.2(5)
P3 N2 P4 C39 125.4(3)
C29 N2 P4 Co1 -147.5(4)
P3 N2 P4 Co1 0.0(2)
C29 N2 P4 P3 -147.5(6)
C38 C33 P4 N2 171.8(5)
C34 C33 P4 N2 -7.7(7)
C38 C33 P4 C39 -74.6(6)
C34 C33 P4 C39 105.8(6)
C38 C33 P4 Co1 65.1(6)
C34 C33 P4 Co1 -114.5(5)
C38 C33 P4 P3 130.0(5)
C34 C33 P4 P3 -49.6(7)
C40 C39 P4 N2 108.6(6)
C44 C39 P4 N2 -69.1(6)
C40 C39 P4 C33 -5.9(6)
C44 C39 P4 C33 176.4(5)
C40 C39 P4 Co1 -144.4(5)
C44 C39 P4 Co1 37.9(6)
C40 C39 P4 P3 149.4(5)
C44 C39 P4 P3 -28.3(7)
C29 N2 P3 C45 -87.4(5)
P4 N2 P3 C45 126.2(3)
C29 N2 P3 C51 27.1(6)
P4 N2 P3 C51 -119.3(3)
C29 N2 P3 Co1 146.4(5)
P4 N2 P3 Co1 0.0(2)
C29 N2 P3 P4 146.4(6)
C46 C45 P3 N2 152.9(5)
C50 C45 P3 N2 -35.4(5)
C46 C45 P3 C51 39.0(6)
C50 C45 P3 C51 -149.3(5)
C46 C45 P3 Co1 -100.3(6)
C50 C45 P3 Co1 71.4(5)
C46 C45 P3 P4 -167.3(5)
C50 C45 P3 P4 4.3(6)
C56 C51 P3 N2 -86.0(7)
C52 C51 P3 N2 88.6(6)
C56 C51 P3 C45 27.1(7)
C52 C51 P3 C45 -158.3(5)
C56 C51 P3 Co1 169.5(5)
C52 C51 P3 Co1 -15.8(6)
C56 C51 P3 P4 -127.6(6)
C52 C51 P3 P4 47.0(6)
C33 P4 P3 N2 76.6(4)
C39 P4 P3 N2 -73.6(4)
Co1 P4 P3 N2 180.0(3)
N2 P4 P3 C45 -71.6(4)
C33 P4 P3 C45 4.9(4)
C39 P4 P3 C45 -145.3(3)
Co1 P4 P3 C45 108.3(3)
N2 P4 P3 C51 78.5(4)
C33 P4 P3 C51 155.1(3)
C39 P4 P3 C51 4.9(4)
Co1 P4 P3 C51 -101.5(3)
N2 P4 P3 Co1 -180.0(3)
C33 P4 P3 Co1 -103.4(3)
C39 P4 P3 Co1 106.4(3)
C2 C3 S1 C4 -69.8(7)
C30 C31 S2 C32 81.2(6)
C30 C31 S2 Co2 -171.9(5)
N2 P3 Co1 Cl1 -81.07(19)
C45 P3 Co1 Cl1 166.6(3)
C51 P3 Co1 Cl1 30.4(3)
P4 P3 Co1 Cl1 -81.06(9)
N2 P3 Co1 P4 -0.01(17)
C45 P3 Co1 P4 -112.3(3)
C51 P3 Co1 P4 111.5(3)
N2 P3 Co1 P2 173.44(17)
C45 P3 Co1 P2 61.1(3)
C51 P3 Co1 P2 -75.1(3)
P4 P3 Co1 P2 173.46(7)
N2 P3 Co1 P1 99.25(18)
C45 P3 Co1 P1 -13.1(3)
C51 P3 Co1 P1 -149.3(3)
P4 P3 Co1 P1 99.27(7)
N2 P4 Co1 P3 0.01(17)
C33 P4 Co1 P3 114.3(2)
C39 P4 Co1 P3 -113.4(3)
N2 P4 Co1 Cl1 128.61(18)
C33 P4 Co1 Cl1 -117.1(2)
C39 P4 Co1 Cl1 15.2(3)
P3 P4 Co1 Cl1 128.60(7)
N2 P4 Co1 P2 -36.9(4)
C33 P4 Co1 P2 77.4(5)
C39 P4 Co1 P2 -150.3(4)
P3 P4 Co1 P2 -36.9(4)
N2 P4 Co1 P1 -109.14(18)
C33 P4 Co1 P1 5.1(2)
C39 P4 Co1 P1 137.4(3)
P3 P4 Co1 P1 -109.15(7)
N1 P2 Co1 P3 -113.18(18)
C23 P2 Co1 P3 1.2(2)
C17 P2 Co1 P3 133.2(2)
P1 P2 Co1 P3 -110.66(7)
N1 P2 Co1 Cl1 116.63(18)
C23 P2 Co1 Cl1 -129.0(2)
C17 P2 Co1 Cl1 3.1(2)
P1 P2 Co1 Cl1 119.14(7)
N1 P2 Co1 P4 -77.9(4)
C23 P2 Co1 P4 36.5(5)
C17 P2 Co1 P4 168.5(4)
P1 P2 Co1 P4 -75.4(4)
N1 P2 Co1 P1 -2.52(18)
C23 P2 Co1 P1 111.9(2)
C17 P2 Co1 P1 -116.1(2)
N1 P1 Co1 P3 95.91(19)
C11 P1 Co1 P3 -15.8(3)
C5 P1 Co1 P3 -154.8(2)
P2 P1 Co1 P3 93.42(8)
N1 P1 Co1 Cl1 -83.80(19)
C11 P1 Co1 Cl1 164.4(3)
C5 P1 Co1 Cl1 25.5(3)
P2 P1 Co1 Cl1 -86.29(8)
N1 P1 Co1 P4 171.69(18)
C11 P1 Co1 P4 59.9(3)
C5 P1 Co1 P4 -79.0(2)
P2 P1 Co1 P4 169.20(7)
N1 P1 Co1 P2 2.50(18)
C11 P1 Co1 P2 -109.3(3)
C5 P1 Co1 P2 111.8(2)
C32 S2 Co2 Cl3 178.5(3)
C31 S2 Co2 Cl3 74.6(3)
C32 S2 Co2 Cl4 -60.3(3)
C31 S2 Co2 Cl4 -164.2(3)
C32 S2 Co2 Cl2 58.1(3)
C31 S2 Co2 Cl2 -45.8(3)
